data_4324074
loop_
_publ_author_name
'David W. Shaffer'
'Scott A. Ryken'
'Ryan A. Zarkesh'
'Alan F. Heyduk'

_publ_section_title
;
 Redox Behavior of Rhodium 9,10-Phenanthrenediimine Complexes
;
_journal_name_full 'Inorganic Chemistry'
_journal_page_first 13
_journal_page_last 21
_journal_paper_doi 10.1021/ic1007632
_journal_volume 50
_journal_year 2011
_chemical_formula_sum 'C67 H99 K N4 O9 Rh'
_chemical_formula_weight 1246.51
_chemical_name_systematic
; 
 ? 
;
_space_group_IT_number 14
_symmetry_cell_setting monoclinic
_symmetry_space_group_name_Hall '-P 2ybc'
_symmetry_space_group_name_H-M 'P 1 21/c 1'
_atom_sites_solution_hydrogens geom
_atom_sites_solution_primary direct
_atom_sites_solution_secondary difmap
_audit_creation_method SHELXL-97
_cell_angle_alpha 90.00
_cell_angle_beta 105.2230(10)
_cell_angle_gamma 90.00
_cell_formula_units_Z 4
_cell_length_a 12.5891(7)
_cell_length_b 24.1291(13)
_cell_length_c 22.6328(12)
_cell_measurement_reflns_used 9228
_cell_measurement_temperature 296(2)
_cell_measurement_theta_max 28.14
_cell_measurement_theta_min 2.28
_cell_volume 6633.8(6)
_computing_cell_refinement 'Bruker SMART/SAINT'
_computing_data_collection 'Bruker SMART'
_computing_data_reduction 'Bruker SAINT'
_computing_molecular_graphics 'Bruker SHELXTL'
_computing_publication_material 'Bruker SHELXTL'
_computing_structure_refinement 'SHELXL-97 (Sheldrick, 1997)'
_computing_structure_solution 'SHELXS-97 (Sheldrick, 1990)'
_diffrn_ambient_temperature 296(2)
_diffrn_measured_fraction_theta_full 0.954
_diffrn_measured_fraction_theta_max 0.954
_diffrn_measurement_device_type 'CCD area detector'
_diffrn_measurement_method 'omega scans'
_diffrn_radiation_monochromator graphite
_diffrn_radiation_source 'fine-focus sealed tube'
_diffrn_radiation_type MoK\a
_diffrn_radiation_wavelength 0.71073
_diffrn_reflns_av_R_equivalents 0.0494
_diffrn_reflns_av_sigmaI/netI 0.0446
_diffrn_reflns_limit_h_max 16
_diffrn_reflns_limit_h_min -16
_diffrn_reflns_limit_k_max 31
_diffrn_reflns_limit_k_min -31
_diffrn_reflns_limit_l_max 30
_diffrn_reflns_limit_l_min -29
_diffrn_reflns_number 76342
_diffrn_reflns_theta_full 28.33
_diffrn_reflns_theta_max 28.33
_diffrn_reflns_theta_min 1.26
_diffrn_standards_decay_% '< 1.0'
_diffrn_standards_interval_count 'initial 50 frames recollected'
_diffrn_standards_number '50 frames'
_exptl_absorpt_coefficient_mu 0.376
_exptl_absorpt_correction_T_max 0.7457
_exptl_absorpt_correction_T_min 0.6668
_exptl_absorpt_correction_type multi-scan
_exptl_absorpt_process_details 'Bruker SADABS'
_exptl_crystal_colour purple
_exptl_crystal_density_diffrn 1.248
_exptl_crystal_density_meas 0
_exptl_crystal_density_method 'not measured'
_exptl_crystal_description prism
_exptl_crystal_F_000 2660
_exptl_crystal_size_max 0.278
_exptl_crystal_size_mid 0.197
_exptl_crystal_size_min 0.081
_refine_diff_density_max 0.551
_refine_diff_density_min -0.411
_refine_diff_density_rms 0.061
_refine_ls_extinction_method none
_refine_ls_goodness_of_fit_ref 0.997
_refine_ls_hydrogen_treatment mixed
_refine_ls_matrix_type full
_refine_ls_number_parameters 833
_refine_ls_number_reflns 15768
_refine_ls_number_restraints 0
_refine_ls_restrained_S_all 0.997
_refine_ls_R_factor_all 0.0615
_refine_ls_R_factor_gt 0.0376
_refine_ls_shift/su_max 0.001
_refine_ls_shift/su_mean 0.000
_refine_ls_structure_factor_coef Fsqd
_refine_ls_weighting_details 'calc w=1/[\s^2^(Fo^2^)+(0.0373P)^2^+3.3311P] where P=(Fo^2^+2Fc^2^)/3'
_refine_ls_weighting_scheme calc
_refine_ls_wR_factor_gt 0.0785
_refine_ls_wR_factor_ref 0.0874
_reflns_number_gt 11895
_reflns_number_total 15768
_reflns_threshold_expression >2sigma(I)
_cod_data_source_file ic1007632_si_002_2.cif
_cod_data_source_block afh197
_cod_database_code 4324074

loop_
_symmetry_equiv_pos_as_xyz
'x, y, z'
'-x, y+1/2, -z+1/2'
'-x, -y, -z'
'x, -y-1/2, z-1/2'

loop_
_atom_site_label
_atom_site_type_symbol
_atom_site_fract_x
_atom_site_fract_y
_atom_site_fract_z
_atom_site_U_iso_or_equiv
_atom_site_adp_type
_atom_site_occupancy
_atom_site_symmetry_multiplicity
_atom_site_calc_flag
_atom_site_refinement_flags
_atom_site_disorder_assembly
_atom_site_disorder_group
Rh1 Rh 0.082596(12) 0.032271(6) 0.764500(7) 0.01858(5) Uani 1 1 d . . .
K1 K 0.38193(4) -0.244997(18) 0.62776(2) 0.02605(10) Uani 1 1 d . . .
N1 N -0.05419(13) 0.06474(7) 0.70850(7) 0.0193(3) Uani 1 1 d . . .
N2 N 0.00059(13) 0.01872(7) 0.82835(7) 0.0194(3) Uani 1 1 d . . .
N3 N 0.17739(14) 0.04086(7) 0.70732(8) 0.0216(4) Uani 1 1 d . . .
N4 N 0.22451(14) 0.00005(8) 0.81163(8) 0.0227(4) Uani 1 1 d . . .
O1 O 0.48990(15) -0.33796(7) 0.68794(9) 0.0498(5) Uani 1 1 d . A .
O2 O 0.41163(16) -0.25630(8) 0.75470(8) 0.0519(5) Uani 1 1 d . A .
O3 O 0.33911(14) -0.15540(7) 0.69504(8) 0.0403(4) Uani 1 1 d . A .
O4 O 0.28065(13) -0.14993(6) 0.56722(8) 0.0362(4) Uani 1 1 d . A .
O5 O 0.36464(14) -0.23331(7) 0.50441(7) 0.0380(4) Uani 1 1 d . A .
O6 O 0.41026(14) -0.33965(7) 0.56099(9) 0.0434(4) Uani 1 1 d . A .
O7 O 0.17324(14) -0.28214(8) 0.58266(9) 0.0503(5) Uani 1 1 d . A .
O9 O 0.57300(15) -0.24612(8) 0.43502(9) 0.0479(5) Uani 1 1 d . . .
C1 C -0.15221(16) 0.07158(8) 0.71954(9) 0.0215(4) Uani 1 1 d . . .
C2 C -0.17516(17) 0.05546(9) 0.77402(9) 0.0215(4) Uani 1 1 d . . .
C3 C -0.10393(16) 0.03062(8) 0.82527(8) 0.0200(4) Uani 1 1 d . . .
C4 C -0.14906(17) 0.01697(9) 0.87923(9) 0.0248(4) Uani 1 1 d . . .
H4B H -0.1063 0.0357 0.9150 0.037 Uiso 1 1 calc R . .
H4C H -0.1452 -0.0223 0.8862 0.037 Uiso 1 1 calc R . .
H4D H -0.2243 0.0289 0.8707 0.037 Uiso 1 1 calc R . .
C5 C -0.24459(17) 0.09850(9) 0.67142(9) 0.0280(5) Uani 1 1 d . . .
H5A H -0.2551 0.0790 0.6334 0.042 Uiso 1 1 calc R . .
H5B H -0.2260 0.1364 0.6660 0.042 Uiso 1 1 calc R . .
H5C H -0.3113 0.0972 0.6844 0.042 Uiso 1 1 calc R . .
C6 C -0.04236(16) 0.08084(8) 0.64955(9) 0.0199(4) Uani 1 1 d . . .
C7 C 0.00320(17) 0.13265(8) 0.64260(9) 0.0248(4) Uani 1 1 d . . .
C8 C 0.01743(19) 0.14637(10) 0.58546(10) 0.0301(5) Uani 1 1 d . . .
C9 C -0.00962(19) 0.11003(10) 0.53687(10) 0.0308(5) Uani 1 1 d . . .
C10 C -0.05246(18) 0.05865(9) 0.54484(10) 0.0265(5) Uani 1 1 d . . .
C11 C -0.07063(16) 0.04308(8) 0.60057(9) 0.0219(4) Uani 1 1 d . . .
C12 C -0.11575(18) -0.01400(9) 0.60883(10) 0.0263(5) Uani 1 1 d . . .
C13 C -0.20823(19) -0.03204(10) 0.55333(11) 0.0371(5) Uani 1 1 d . . .
H13A H -0.2634 -0.0036 0.5435 0.056 Uiso 1 1 calc R . .
H13B H -0.2407 -0.0658 0.5628 0.056 Uiso 1 1 calc R . .
H13C H -0.1785 -0.0381 0.5189 0.056 Uiso 1 1 calc R . .
C14 C -0.0228(2) -0.05683(9) 0.62321(11) 0.0339(5) Uani 1 1 d . . .
H14A H 0.0306 -0.0466 0.6603 0.051 Uiso 1 1 calc R . .
H14B H 0.0118 -0.0581 0.5901 0.051 Uiso 1 1 calc R . .
H14C H -0.0525 -0.0926 0.6282 0.051 Uiso 1 1 calc R . .
C15 C 0.0376(2) 0.17273(9) 0.69554(11) 0.0377(6) Uani 1 1 d . . .
H15A H 0.0323 0.1531 0.7326 0.045 Uiso 1 1 calc R . .
C16 C -0.0398(2) 0.22232(10) 0.68737(14) 0.0512(7) Uani 1 1 d . . .
H16A H -0.1131 0.2097 0.6853 0.077 Uiso 1 1 calc R . .
H16B H -0.0396 0.2414 0.6502 0.077 Uiso 1 1 calc R . .
H16C H -0.0157 0.2471 0.7215 0.077 Uiso 1 1 calc R . .
C17 C 0.1569(2) 0.19145(12) 0.70568(14) 0.0599(8) Uani 1 1 d . . .
H17A H 0.2040 0.1596 0.7109 0.090 Uiso 1 1 calc R . .
H17B H 0.1776 0.2142 0.7417 0.090 Uiso 1 1 calc R . .
H17C H 0.1641 0.2124 0.6709 0.090 Uiso 1 1 calc R . .
C18 C 0.06351(16) -0.01007(8) 0.88155(9) 0.0206(4) Uani 1 1 d . . .
C19 C 0.12953(16) 0.01978(8) 0.93072(9) 0.0217(4) Uani 1 1 d . . .
C20 C 0.19975(18) -0.00957(10) 0.97849(10) 0.0268(5) Uani 1 1 d . . .
C21 C 0.20225(19) -0.06677(10) 0.97861(10) 0.0308(5) Uani 1 1 d . . .
C22 C 0.13413(19) -0.09562(10) 0.93083(10) 0.0300(5) Uani 1 1 d . . .
C23 C 0.06392(17) -0.06808(9) 0.88167(10) 0.0256(4) Uani 1 1 d . . .
C24 C -0.0068(2) -0.10101(9) 0.82845(11) 0.0334(5) Uani 1 1 d . . .
H24A H -0.0567 -0.0749 0.8016 0.040 Uiso 1 1 calc R . .
C25 C 0.0647(2) -0.12746(10) 0.79118(11) 0.0414(6) Uani 1 1 d . . .
H25A H 0.1051 -0.0991 0.7767 0.062 Uiso 1 1 calc R . .
H25B H 0.0187 -0.1469 0.7569 0.062 Uiso 1 1 calc R . .
H25C H 0.1153 -0.1530 0.8165 0.062 Uiso 1 1 calc R . .
C26 C -0.0778(2) -0.14437(10) 0.85000(13) 0.0431(6) Uani 1 1 d . . .
H26A H -0.1243 -0.1262 0.8715 0.065 Uiso 1 1 calc R . .
H26B H -0.0310 -0.1704 0.8768 0.065 Uiso 1 1 calc R . .
H26C H -0.1226 -0.1636 0.8152 0.065 Uiso 1 1 calc R . .
C27 C 0.12687(17) 0.08272(9) 0.93210(9) 0.0251(4) Uani 1 1 d . . .
C28 C 0.2310(2) 0.10750(10) 0.92051(11) 0.0370(6) Uani 1 1 d . . .
H28A H 0.2391 0.0948 0.8817 0.055 Uiso 1 1 calc R . .
H28B H 0.2938 0.0961 0.9524 0.055 Uiso 1 1 calc R . .
H28C H 0.2258 0.1472 0.9201 0.055 Uiso 1 1 calc R . .
C29 C 0.10864(19) 0.10435(10) 0.99228(10) 0.0325(5) Uani 1 1 d . . .
H29A H 0.0437 0.0876 0.9991 0.049 Uiso 1 1 calc R . .
H29B H 0.0997 0.1439 0.9900 0.049 Uiso 1 1 calc R . .
H29C H 0.1711 0.0951 1.0255 0.049 Uiso 1 1 calc R . .
C30 C 0.28118(16) 0.02105(8) 0.72531(9) 0.0188(4) Uani 1 1 d . . .
C31 C 0.36047(16) 0.02074(8) 0.68979(9) 0.0193(4) Uani 1 1 d . . .
C32 C 0.33524(18) 0.04354(8) 0.62987(9) 0.0240(4) Uani 1 1 d . . .
C33 C 0.40935(18) 0.04156(9) 0.59500(10) 0.0271(5) Uani 1 1 d . . .
C34 C 0.51246(18) 0.01744(10) 0.61839(10) 0.0302(5) Uani 1 1 d . . .
C35 C 0.54016(18) -0.00411(9) 0.67669(10) 0.0270(5) Uani 1 1 d . . .
C36 C 0.46603(16) -0.00376(8) 0.71389(9) 0.0208(4) Uani 1 1 d . . .
C37 C 0.49297(16) -0.02817(8) 0.77490(9) 0.0215(4) Uani 1 1 d . . .
C38 C 0.59486(17) -0.05414(9) 0.80095(10) 0.0278(5) Uani 1 1 d . . .
C39 C 0.61837(18) -0.07794(10) 0.85794(11) 0.0319(5) Uani 1 1 d . . .
C40 C 0.54172(18) -0.07604(10) 0.89246(11) 0.0311(5) Uani 1 1 d . . .
C41 C 0.44167(18) -0.05095(9) 0.86901(10) 0.0261(5) Uani 1 1 d . . .
C42 C 0.41401(16) -0.02689(8) 0.80976(9) 0.0207(4) Uani 1 1 d . . .
C43 C 0.30788(16) -0.00224(8) 0.78449(9) 0.0197(4) Uani 1 1 d . . .
C44 C 0.4846(3) -0.34591(14) 0.74877(16) 0.0732(10) Uani 1 1 d . . .
H44A H 0.5410 -0.3720 0.7693 0.088 Uiso 1 1 calc R A .
H44B H 0.4134 -0.3610 0.7491 0.088 Uiso 1 1 calc R . .
C45 C 0.5015(3) -0.29212(15) 0.78114(15) 0.0758(11) Uani 1 1 d . A .
H45A H 0.5064 -0.2977 0.8242 0.091 Uiso 1 1 calc R . .
H45B H 0.5699 -0.2755 0.7778 0.091 Uiso 1 1 calc R . .
C46 C 0.4192(3) -0.20482(14) 0.78596(13) 0.0648(9) Uani 1 1 d . . .
H46A H 0.4883 -0.1868 0.7865 0.078 Uiso 1 1 calc R A .
H46B H 0.4168 -0.2109 0.8280 0.078 Uiso 1 1 calc R . .
C47 C 0.3259(3) -0.16952(13) 0.75398(13) 0.0576(8) Uani 1 1 d . A .
H47A H 0.2571 -0.1893 0.7496 0.069 Uiso 1 1 calc R . .
H47B H 0.3240 -0.1361 0.7775 0.069 Uiso 1 1 calc R . .
C48 C 0.2573(2) -0.11872(10) 0.66216(14) 0.0459(7) Uani 1 1 d . . .
H48A H 0.2535 -0.0863 0.6868 0.055 Uiso 1 1 calc R A .
H48B H 0.1860 -0.1368 0.6523 0.055 Uiso 1 1 calc R . .
C49 C 0.2859(2) -0.10204(9) 0.60496(13) 0.0433(7) Uani 1 1 d . A .
H49A H 0.2346 -0.0741 0.5835 0.052 Uiso 1 1 calc R . .
H49B H 0.3595 -0.0864 0.6147 0.052 Uiso 1 1 calc R . .
C50 C 0.3151(2) -0.13941(11) 0.51368(13) 0.0488(7) Uani 1 1 d . . .
H50A H 0.3928 -0.1303 0.5245 0.059 Uiso 1 1 calc R A .
H50B H 0.2745 -0.1083 0.4917 0.059 Uiso 1 1 calc R . .
C51 C 0.2948(2) -0.18956(13) 0.47455(12) 0.0532(7) Uani 1 1 d . A .
H51A H 0.2183 -0.2007 0.4670 0.064 Uiso 1 1 calc R . .
H51B H 0.3094 -0.1816 0.4354 0.064 Uiso 1 1 calc R . .
C52 C 0.3398(3) -0.28424(13) 0.47246(13) 0.0561(8) Uani 1 1 d . . .
H52A H 0.3409 -0.2792 0.4301 0.067 Uiso 1 1 calc R A .
H52B H 0.2667 -0.2965 0.4731 0.067 Uiso 1 1 calc R . .
C53 C 0.4221(3) -0.32663(12) 0.50172(15) 0.0612(9) Uani 1 1 d . A .
H53A H 0.4117 -0.3598 0.4767 0.073 Uiso 1 1 calc R . .
H53B H 0.4957 -0.3127 0.5051 0.073 Uiso 1 1 calc R . .
C54 C 0.4934(2) -0.37680(11) 0.59314(17) 0.0634(10) Uani 1 1 d . . .
H54A H 0.5654 -0.3606 0.5972 0.076 Uiso 1 1 calc R A .
H54B H 0.4893 -0.4111 0.5704 0.076 Uiso 1 1 calc R . .
C55 C 0.4780(2) -0.38828(11) 0.65455(17) 0.0611(9) Uani 1 1 d . A .
H55A H 0.4054 -0.4037 0.6508 0.073 Uiso 1 1 calc R . .
H55B H 0.5324 -0.4149 0.6758 0.073 Uiso 1 1 calc R . .
C56 C 0.0751(2) -0.25124(12) 0.57126(15) 0.0548(8) Uani 1 1 d . . .
H56A H 0.0232 -0.2639 0.5340 0.066 Uiso 1 1 calc R A .
H56B H 0.0899 -0.2122 0.5669 0.066 Uiso 1 1 calc R . .
C57 C 0.0287(3) -0.26059(14) 0.62687(18) 0.0691(10) Uani 1 1 d . A .
H57A H 0.0344 -0.2272 0.6514 0.083 Uiso 1 1 calc R . .
H57B H -0.0477 -0.2721 0.6142 0.083 Uiso 1 1 calc R . .
C58 C 0.1015(3) -0.30650(13) 0.66217(14) 0.0582(8) Uani 1 1 d . . .
H58A H 0.1545 -0.2918 0.6979 0.070 Uiso 1 1 calc R A .
H58B H 0.0578 -0.3348 0.6751 0.070 Uiso 1 1 calc R . .
C59 C 0.1573(2) -0.32893(11) 0.61735(14) 0.0489(7) Uani 1 1 d . A .
H59A H 0.2272 -0.3457 0.6380 0.059 Uiso 1 1 calc R . .
H59B H 0.1117 -0.3565 0.5913 0.059 Uiso 1 1 calc R . .
O8A O 0.5880(6) -0.2061(3) 0.6612(3) 0.0533(16) Uani 0.50 1 d P A 1
O8B O 0.5785(5) -0.1975(3) 0.6312(2) 0.0453(14) Uani 0.50 1 d P A 2
C60 C 0.6748(2) -0.22824(11) 0.63810(13) 0.0462(6) Uani 1 1 d . . .
H60A H 0.6500 -0.2332 0.5941 0.055 Uiso 1 1 calc R A 1
H60B H 0.6989 -0.2638 0.6569 0.055 Uiso 1 1 calc R A 1
C61 C 0.7676(2) -0.18634(12) 0.65428(15) 0.0548(8) Uani 1 1 d . A .
H61A H 0.8298 -0.2009 0.6853 0.066 Uiso 1 1 calc R . .
H61B H 0.7917 -0.1761 0.6184 0.066 Uiso 1 1 calc R . .
C62 C 0.7167(2) -0.13734(14) 0.67848(18) 0.0677(10) Uani 1 1 d . . .
H62A H 0.7294 -0.1397 0.7226 0.081 Uiso 1 1 calc R A 1
H62B H 0.7470 -0.1028 0.6684 0.081 Uiso 1 1 calc R A 1
C63A C 0.6041(4) -0.1411(2) 0.6492(3) 0.0408(12) Uani 0.50 1 d P A 1
H63A H 0.5883 -0.1324 0.6059 0.049 Uiso 0.50 1 calc PR A 1
H63B H 0.5600 -0.1177 0.6684 0.049 Uiso 0.50 1 calc PR A 1
C63B C 0.6250(5) -0.1584(3) 0.6950(3) 0.0547(16) Uani 0.50 1 d P A 2
H63C H 0.5733 -0.1297 0.6989 0.066 Uiso 0.50 1 calc PR A 2
H63D H 0.6452 -0.1805 0.7321 0.066 Uiso 0.50 1 calc PR A 2
C64 C 0.6001(2) -0.19137(11) 0.45722(13) 0.0466(7) Uani 1 1 d . . .
H64A H 0.5893 -0.1873 0.4979 0.056 Uiso 1 1 calc R . .
H64B H 0.5542 -0.1645 0.4302 0.056 Uiso 1 1 calc R . .
C65 C 0.7189(2) -0.18288(12) 0.45892(16) 0.0582(8) Uani 1 1 d . . .
H65A H 0.7550 -0.1587 0.4924 0.070 Uiso 1 1 calc R . .
H65B H 0.7266 -0.1674 0.4207 0.070 Uiso 1 1 calc R . .
C66 C 0.7644(2) -0.24079(12) 0.46860(14) 0.0544(7) Uiso 1 1 d . . .
H66A H 0.8276 -0.2450 0.4520 0.065 Uiso 1 1 calc R . .
H66B H 0.7856 -0.2504 0.5117 0.065 Uiso 1 1 calc R . .
C67 C 0.6701(2) -0.27527(12) 0.43432(13) 0.0495(7) Uiso 1 1 d . . .
H67A H 0.6741 -0.2809 0.3925 0.059 Uiso 1 1 calc R . .
H67B H 0.6712 -0.3112 0.4538 0.059 Uiso 1 1 calc R . .
H2A H -0.2424(18) 0.0620(9) 0.7769(10) 0.021(6) Uiso 1 1 d . . .
H3A H 0.1610(19) 0.0540(9) 0.6750(11) 0.025(6) Uiso 1 1 d . . .
H12A H -0.1456(18) -0.0129(9) 0.6415(10) 0.024(6) Uiso 1 1 d . . .
H27A H 0.0660(16) 0.0950(8) 0.8989(9) 0.014(5) Uiso 1 1 d . . .
H33A H 0.3908(18) 0.0567(9) 0.5548(11) 0.028(6) Uiso 1 1 d . . .
H35A H 0.6097(18) -0.0183(8) 0.6917(9) 0.018(5) Uiso 1 1 d . . .
H38A H 0.6482(18) -0.0558(9) 0.7786(10) 0.022(6) Uiso 1 1 d . . .
H32A H 0.2661(18) 0.0601(9) 0.6132(10) 0.022(6) Uiso 1 1 d . . .
H20A H 0.2440(18) 0.0103(9) 1.0085(10) 0.020(5) Uiso 1 1 d . . .
H39A H 0.6858(19) -0.0950(9) 0.8731(10) 0.028(6) Uiso 1 1 d . . .
H41A H 0.3917(19) -0.0498(9) 0.8933(11) 0.032(6) Uiso 1 1 d . . .
H10A H -0.0692(18) 0.0335(9) 0.5117(11) 0.026(6) Uiso 1 1 d . . .
H4A H 0.2370(19) -0.0130(10) 0.8448(11) 0.031(7) Uiso 1 1 d . . .
H40A H 0.5588(19) -0.0909(10) 0.9329(11) 0.034(6) Uiso 1 1 d . . .
H8A H 0.0461(19) 0.1805(10) 0.5806(11) 0.034(7) Uiso 1 1 d . . .
H34A H 0.5633(19) 0.0157(9) 0.5941(10) 0.028(6) Uiso 1 1 d . . .
H21A H 0.2483(19) -0.0854(10) 1.0098(11) 0.032(6) Uiso 1 1 d . . .
H22A H 0.1334(19) -0.1328(11) 0.9310(10) 0.034(7) Uiso 1 1 d . . .
H9A H 0.004(2) 0.1191(10) 0.5018(11) 0.038(7) Uiso 1 1 d . . .

loop_
_atom_site_aniso_label
_atom_site_aniso_U_11
_atom_site_aniso_U_22
_atom_site_aniso_U_33
_atom_site_aniso_U_23
_atom_site_aniso_U_13
_atom_site_aniso_U_12
Rh1 0.01825(8) 0.02285(8) 0.01472(7) 0.00131(6) 0.00448(5) 0.00338(7)
K1 0.0258(2) 0.0212(2) 0.0293(2) -0.00101(18) 0.00398(19) 0.00151(18)
N1 0.0209(8) 0.0206(8) 0.0162(8) -0.0004(7) 0.0047(7) 0.0016(7)
N2 0.0208(8) 0.0211(9) 0.0157(8) 0.0009(6) 0.0037(7) 0.0016(6)
N3 0.0221(9) 0.0276(10) 0.0149(8) 0.0036(7) 0.0047(7) 0.0033(7)
N4 0.0228(9) 0.0300(10) 0.0153(8) 0.0043(8) 0.0053(7) 0.0048(7)
O1 0.0414(10) 0.0306(9) 0.0719(14) 0.0169(9) 0.0051(9) 0.0044(8)
O2 0.0641(13) 0.0533(12) 0.0323(9) 0.0020(9) 0.0022(9) -0.0084(10)
O3 0.0428(10) 0.0373(10) 0.0431(10) -0.0112(8) 0.0152(8) -0.0016(8)
O4 0.0381(9) 0.0229(8) 0.0443(10) 0.0051(7) 0.0051(8) -0.0006(7)
O5 0.0459(10) 0.0377(9) 0.0315(9) -0.0048(7) 0.0124(8) -0.0088(8)
O6 0.0444(10) 0.0266(9) 0.0707(13) -0.0104(8) 0.0353(9) -0.0025(8)
O7 0.0326(10) 0.0417(11) 0.0764(14) 0.0180(10) 0.0140(9) -0.0001(8)
O9 0.0405(10) 0.0442(11) 0.0593(12) -0.0017(9) 0.0137(9) -0.0080(8)
C1 0.0226(10) 0.0215(10) 0.0193(10) -0.0010(8) 0.0037(8) 0.0031(8)
C2 0.0176(10) 0.0255(10) 0.0221(10) -0.0010(8) 0.0062(8) 0.0031(8)
C3 0.0225(10) 0.0199(9) 0.0184(9) -0.0029(8) 0.0068(8) -0.0004(8)
C4 0.0234(10) 0.0303(11) 0.0228(10) 0.0029(9) 0.0098(8) 0.0018(8)
C5 0.0234(11) 0.0353(12) 0.0248(11) 0.0059(9) 0.0055(9) 0.0060(9)
C6 0.0178(9) 0.0218(10) 0.0189(9) 0.0033(8) 0.0029(8) 0.0043(8)
C7 0.0288(11) 0.0217(10) 0.0228(10) 0.0014(8) 0.0045(9) 0.0028(9)
C8 0.0333(12) 0.0249(12) 0.0325(12) 0.0069(10) 0.0092(10) -0.0015(10)
C9 0.0362(13) 0.0370(13) 0.0220(11) 0.0072(10) 0.0123(10) 0.0039(10)
C10 0.0303(12) 0.0299(12) 0.0189(10) -0.0021(9) 0.0058(9) 0.0035(9)
C11 0.0193(10) 0.0262(11) 0.0197(10) 0.0010(8) 0.0040(8) 0.0033(8)
C12 0.0328(12) 0.0257(11) 0.0213(10) -0.0037(9) 0.0087(9) -0.0032(9)
C13 0.0358(13) 0.0351(13) 0.0368(13) -0.0053(11) 0.0033(10) -0.0059(11)
C14 0.0421(14) 0.0249(11) 0.0319(12) -0.0011(10) 0.0046(11) 0.0007(10)
C15 0.0597(16) 0.0234(12) 0.0297(12) -0.0020(10) 0.0112(11) -0.0093(11)
C16 0.0673(19) 0.0287(13) 0.0640(19) -0.0116(13) 0.0286(16) -0.0055(13)
C17 0.0577(19) 0.0480(17) 0.062(2) -0.0203(15) -0.0052(15) -0.0077(14)
C18 0.0199(10) 0.0265(10) 0.0175(9) 0.0027(8) 0.0087(8) 0.0035(8)
C19 0.0195(10) 0.0281(11) 0.0191(10) 0.0029(8) 0.0078(8) 0.0012(8)
C20 0.0246(11) 0.0373(12) 0.0179(10) 0.0030(9) 0.0044(9) 0.0024(9)
C21 0.0302(12) 0.0385(13) 0.0243(11) 0.0122(10) 0.0080(10) 0.0140(10)
C22 0.0341(13) 0.0249(12) 0.0340(12) 0.0078(10) 0.0142(10) 0.0100(10)
C23 0.0262(11) 0.0255(11) 0.0274(11) -0.0003(9) 0.0113(9) 0.0048(9)
C24 0.0405(13) 0.0221(11) 0.0350(13) -0.0030(10) 0.0054(10) 0.0062(10)
C25 0.0626(17) 0.0295(13) 0.0371(14) -0.0041(11) 0.0218(13) -0.0035(12)
C26 0.0410(14) 0.0366(14) 0.0546(16) -0.0170(12) 0.0181(13) -0.0030(11)
C27 0.0251(11) 0.0282(11) 0.0197(10) -0.0002(9) 0.0020(9) -0.0017(9)
C28 0.0386(14) 0.0386(14) 0.0352(13) -0.0025(11) 0.0122(11) -0.0098(11)
C29 0.0353(13) 0.0332(12) 0.0280(11) -0.0051(10) 0.0068(10) 0.0023(10)
C30 0.0196(9) 0.0181(10) 0.0181(9) -0.0025(7) 0.0037(8) -0.0002(7)
C31 0.0210(10) 0.0163(10) 0.0206(10) -0.0030(7) 0.0053(8) -0.0043(7)
C32 0.0234(11) 0.0240(11) 0.0243(10) -0.0017(8) 0.0058(9) -0.0021(8)
C33 0.0299(11) 0.0315(12) 0.0207(10) 0.0004(9) 0.0080(9) -0.0066(9)
C34 0.0260(11) 0.0394(13) 0.0290(12) -0.0040(10) 0.0141(10) -0.0058(9)
C35 0.0198(11) 0.0308(12) 0.0309(12) -0.0029(9) 0.0076(9) -0.0010(9)
C36 0.0201(10) 0.0186(10) 0.0239(10) -0.0040(8) 0.0061(8) -0.0029(8)
C37 0.0186(9) 0.0199(10) 0.0238(10) -0.0031(8) 0.0020(8) -0.0036(8)
C38 0.0192(10) 0.0309(12) 0.0334(12) -0.0029(9) 0.0071(9) -0.0013(9)
C39 0.0194(11) 0.0355(13) 0.0366(13) 0.0034(10) 0.0000(9) 0.0047(9)
C40 0.0266(12) 0.0359(13) 0.0277(12) 0.0067(10) 0.0018(9) 0.0019(10)
C41 0.0239(11) 0.0294(11) 0.0242(11) 0.0015(9) 0.0050(9) 0.0008(9)
C42 0.0207(9) 0.0175(9) 0.0221(10) -0.0026(8) 0.0022(8) -0.0008(8)
C43 0.0187(10) 0.0197(10) 0.0206(10) -0.0021(8) 0.0050(8) 0.0001(8)
C44 0.079(2) 0.057(2) 0.070(2) 0.0366(18) -0.0048(19) 0.0075(18)
C45 0.087(3) 0.079(3) 0.0444(18) 0.0232(17) -0.0146(17) 0.003(2)
C46 0.090(3) 0.070(2) 0.0298(15) -0.0091(15) 0.0085(16) -0.0217(19)
C47 0.075(2) 0.0549(18) 0.0530(18) -0.0263(15) 0.0358(17) -0.0193(16)
C48 0.0369(14) 0.0259(12) 0.077(2) -0.0198(13) 0.0181(14) -0.0007(11)
C49 0.0347(13) 0.0186(11) 0.0713(19) -0.0027(12) 0.0046(13) 0.0022(10)
C50 0.0500(16) 0.0383(15) 0.0563(17) 0.0224(13) 0.0105(14) 0.0069(12)
C51 0.0566(18) 0.070(2) 0.0300(14) 0.0137(14) 0.0061(13) 0.0013(15)
C52 0.077(2) 0.0577(19) 0.0415(16) -0.0225(14) 0.0304(15) -0.0283(17)
C53 0.082(2) 0.0404(16) 0.084(2) -0.0305(16) 0.063(2) -0.0219(16)
C54 0.0493(18) 0.0279(14) 0.126(3) -0.0125(17) 0.0454(19) 0.0069(13)
C55 0.0460(17) 0.0251(14) 0.111(3) 0.0147(16) 0.0173(17) 0.0089(12)
C56 0.0350(15) 0.0451(16) 0.074(2) 0.0152(15) -0.0044(14) -0.0004(12)
C57 0.0517(19) 0.056(2) 0.106(3) -0.0122(19) 0.0315(19) 0.0044(15)
C58 0.070(2) 0.0496(18) 0.0543(18) -0.0025(15) 0.0154(16) -0.0058(15)
C59 0.0383(15) 0.0401(15) 0.0653(19) 0.0118(14) 0.0083(13) -0.0007(12)
O8A 0.035(3) 0.056(4) 0.070(4) -0.026(4) 0.017(3) -0.016(2)
O8B 0.029(2) 0.041(3) 0.060(4) -0.006(3) 0.001(3) -0.0033(17)
C60 0.0437(15) 0.0433(15) 0.0499(16) 0.0001(13) 0.0091(13) 0.0014(12)
C61 0.0386(15) 0.0540(18) 0.078(2) -0.0019(16) 0.0260(15) 0.0011(13)
C62 0.0500(19) 0.060(2) 0.101(3) -0.0223(19) 0.0341(18) -0.0119(16)
C63A 0.035(3) 0.037(3) 0.046(3) -0.007(3) 0.002(2) 0.000(2)
C63B 0.048(3) 0.046(3) 0.076(5) -0.019(3) 0.026(3) -0.014(3)
C64 0.0485(16) 0.0436(15) 0.0456(16) -0.0052(12) 0.0083(13) 0.0024(13)
C65 0.0540(18) 0.0387(16) 0.077(2) -0.0057(15) 0.0087(16) -0.0087(14)

loop_
_atom_type_symbol
_atom_type_description
_atom_type_scat_dispersion_real
_atom_type_scat_dispersion_imag
_atom_type_scat_source
C C 0.0033 0.0016 'International Tables Vol C Tables 4.2.6.8 and 6.1.1.4'
H H 0.0000 0.0000 'International Tables Vol C Tables 4.2.6.8 and 6.1.1.4'
N N 0.0061 0.0033 'International Tables Vol C Tables 4.2.6.8 and 6.1.1.4'
O O 0.0106 0.0060 'International Tables Vol C Tables 4.2.6.8 and 6.1.1.4'
K K 0.2009 0.2494 'International Tables Vol C Tables 4.2.6.8 and 6.1.1.4'
Rh Rh -1.1178 0.9187 'International Tables Vol C Tables 4.2.6.8 and 6.1.1.4'

loop_
_geom_angle_atom_site_label_1
_geom_angle_atom_site_label_2
_geom_angle_atom_site_label_3
_geom_angle
_geom_angle_site_symmetry_1
_geom_angle_site_symmetry_3
_geom_angle_publ_flag
N4 Rh1 N3 77.35(7) . . ?
N4 Rh1 N1 173.54(7) . . ?
N3 Rh1 N1 96.33(7) . . ?
N4 Rh1 N2 96.30(7) . . ?
N3 Rh1 N2 173.60(7) . . ?
N1 Rh1 N2 90.00(6) . . ?
O8A K1 O7 174.49(13) . . ?
O8A K1 O8B 14.69(13) . . ?
O7 K1 O8B 159.84(11) . . ?
O8A K1 O5 93.63(12) . . ?
O7 K1 O5 80.87(6) . . ?
O8B K1 O5 79.31(11) . . ?
O8A K1 O3 83.39(15) . . ?
O7 K1 O3 98.94(6) . . ?
O8B K1 O3 87.83(15) . . ?
O5 K1 O3 120.03(5) . . ?
O8A K1 O1 80.33(16) . . ?
O7 K1 O1 102.60(5) . . ?
O8B K1 O1 90.11(14) . . ?
O5 K1 O1 118.43(6) . . ?
O3 K1 O1 119.91(6) . . ?
O8A K1 O4 97.69(16) . . ?
O7 K1 O4 79.33(5) . . ?
O8B K1 O4 87.86(14) . . ?
O5 K1 O4 61.07(5) . . ?
O3 K1 O4 60.12(5) . . ?
O1 K1 O4 177.97(5) . . ?
O8A K1 O2 83.46(13) . . ?
O7 K1 O2 102.04(6) . . ?
O8B K1 O2 97.83(12) . . ?
O5 K1 O2 176.99(6) . . ?
O3 K1 O2 60.54(6) . . ?
O1 K1 O2 60.36(6) . . ?
O4 K1 O2 120.04(6) . . ?
O8A K1 O6 100.77(16) . . ?
O7 K1 O6 77.06(6) . . ?
O8B K1 O6 96.62(15) . . ?
O5 K1 O6 61.73(5) . . ?
O3 K1 O6 175.50(5) . . ?
O1 K1 O6 59.63(6) . . ?
O4 K1 O6 120.52(6) . . ?
O2 K1 O6 117.95(6) . . ?
O8A K1 C59 161.11(15) . . ?
O7 K1 C59 23.05(6) . . ?
O8B K1 C59 168.63(16) . . ?
O5 K1 C59 98.40(6) . . ?
O3 K1 C59 102.80(6) . . ?
O1 K1 C59 81.15(6) . . ?
O4 K1 C59 100.85(6) . . ?
O2 K1 C59 84.21(6) . . ?
O6 K1 C59 72.71(6) . . ?
C1 N1 C6 117.93(16) . . ?
C1 N1 Rh1 127.78(13) . . ?
C6 N1 Rh1 114.28(12) . . ?
C3 N2 C18 117.96(16) . . ?
C3 N2 Rh1 127.91(13) . . ?
C18 N2 Rh1 114.03(12) . . ?
C30 N3 Rh1 117.76(14) . . ?
C43 N4 Rh1 118.02(14) . . ?
C44 O1 C55 112.3(2) . . ?
C44 O1 K1 116.45(17) . . ?
C55 O1 K1 117.36(16) . . ?
C46 O2 C45 112.3(2) . . ?
C46 O2 K1 113.44(16) . . ?
C45 O2 K1 111.46(18) . . ?
C48 O3 C47 113.2(2) . . ?
C48 O3 K1 114.74(14) . . ?
C47 O3 K1 114.41(15) . . ?
C50 O4 C49 113.01(19) . . ?
C50 O4 K1 111.34(14) . . ?
C49 O4 K1 115.25(14) . . ?
C52 O5 C51 111.9(2) . . ?
C52 O5 K1 112.08(15) . . ?
C51 O5 K1 115.51(14) . . ?
C53 O6 C54 112.1(2) . . ?
C53 O6 K1 112.74(14) . . ?
C54 O6 K1 114.61(17) . . ?
C56 O7 C59 106.1(2) . . ?
C56 O7 K1 127.69(16) . . ?
C59 O7 K1 108.60(15) . . ?
C67 O9 C64 109.7(2) . . ?
N1 C1 C2 123.28(18) . . ?
N1 C1 C5 119.50(18) . . ?
C2 C1 C5 117.22(18) . . ?
C1 C2 C3 128.00(19) . . ?
N2 C3 C2 123.02(18) . . ?
N2 C3 C4 119.13(17) . . ?
C2 C3 C4 117.85(17) . . ?
C7 C6 C11 121.05(18) . . ?
C7 C6 N1 119.44(17) . . ?
C11 C6 N1 119.41(17) . . ?
C8 C7 C6 118.23(19) . . ?
C8 C7 C15 120.3(2) . . ?
C6 C7 C15 121.47(19) . . ?
C9 C8 C7 121.7(2) . . ?
C8 C9 C10 119.3(2) . . ?
C9 C10 C11 121.5(2) . . ?
C10 C11 C6 118.14(19) . . ?
C10 C11 C12 120.79(19) . . ?
C6 C11 C12 121.03(18) . . ?
C11 C12 C14 110.39(18) . . ?
C11 C12 C13 112.58(18) . . ?
C14 C12 C13 110.85(18) . . ?
C7 C15 C16 111.4(2) . . ?
C7 C15 C17 112.0(2) . . ?
C16 C15 C17 111.0(2) . . ?
C23 C18 C19 120.76(18) . . ?
C23 C18 N2 119.13(18) . . ?
C19 C18 N2 119.96(18) . . ?
C20 C19 C18 118.51(19) . . ?
C20 C19 C27 120.25(19) . . ?
C18 C19 C27 121.23(17) . . ?
C21 C20 C19 121.2(2) . . ?
C22 C21 C20 119.6(2) . . ?
C21 C22 C23 121.2(2) . . ?
C22 C23 C18 118.6(2) . . ?
C22 C23 C24 120.0(2) . . ?
C18 C23 C24 121.33(19) . . ?
C23 C24 C25 110.4(2) . . ?
C23 C24 C26 111.9(2) . . ?
C25 C24 C26 111.58(19) . . ?
C19 C27 C28 111.32(18) . . ?
C19 C27 C29 111.61(17) . . ?
C28 C27 C29 110.84(18) . . ?
N3 C30 C43 113.46(17) . . ?
N3 C30 C31 126.36(18) . . ?
C43 C30 C31 120.15(17) . . ?
C32 C31 C36 118.58(18) . . ?
C32 C31 C30 121.22(18) . . ?
C36 C31 C30 120.19(17) . . ?
C33 C32 C31 121.4(2) . . ?
C32 C33 C34 120.2(2) . . ?
C35 C34 C33 119.9(2) . . ?
C34 C35 C36 122.0(2) . . ?
C35 C36 C31 118.04(18) . . ?
C35 C36 C37 122.49(18) . . ?
C31 C36 C37 119.47(18) . . ?
C38 C37 C42 117.98(18) . . ?
C38 C37 C36 122.39(19) . . ?
C42 C37 C36 119.62(17) . . ?
C39 C38 C37 121.8(2) . . ?
C38 C39 C40 120.2(2) . . ?
C41 C40 C39 119.9(2) . . ?
C40 C41 C42 121.3(2) . . ?
C41 C42 C37 118.80(18) . . ?
C41 C42 C43 121.17(18) . . ?
C37 C42 C43 120.03(17) . . ?
N4 C43 C30 113.35(17) . . ?
N4 C43 C42 126.08(18) . . ?
C30 C43 C42 120.54(18) . . ?
O1 C44 C45 109.1(3) . . ?
O2 C45 C44 109.2(3) . . ?
O2 C46 C47 108.6(2) . . ?
O3 C47 C46 108.8(2) . . ?
O3 C48 C49 108.6(2) . . ?
O4 C49 C48 108.52(19) . . ?
O4 C50 C51 108.8(2) . . ?
O5 C51 C50 109.5(2) . . ?
O5 C52 C53 109.6(2) . . ?
O6 C53 C52 109.8(2) . . ?
O6 C54 C55 109.8(2) . . ?
O1 C55 C54 108.6(2) . . ?
O7 C56 C57 106.0(2) . . ?
C58 C57 C56 103.3(2) . . ?
C59 C58 C57 103.6(3) . . ?
O7 C59 C58 104.5(2) . . ?
O7 C59 K1 48.35(11) . . ?
C58 C59 K1 105.51(18) . . ?
C60 O8A C63A 99.2(4) . . ?
C60 O8A K1 122.8(4) . . ?
C63A O8A K1 116.7(4) . . ?
C60 O8B C63B 96.0(4) . . ?
C60 O8B K1 122.6(4) . . ?
C63B O8B K1 111.6(4) . . ?
O8B C60 O8A 28.2(3) . . ?
O8B C60 C61 105.3(3) . . ?
O8A C60 C61 106.0(3) . . ?
C62 C61 C60 103.6(2) . . ?
C63B C62 C63A 45.6(3) . . ?
C63B C62 C61 105.7(3) . . ?
C63A C62 C61 104.5(3) . . ?
C62 C63A O8A 98.0(4) . . ?
C62 C63B O8B 95.7(5) . . ?
O9 C64 C65 106.3(2) . . ?
C64 C65 C66 102.5(2) . . ?
C67 C66 C65 102.8(2) . . ?
O9 C67 C66 106.8(2) . . ?

loop_
_geom_bond_atom_site_label_1
_geom_bond_atom_site_label_2
_geom_bond_distance
_geom_bond_site_symmetry_2
_geom_bond_publ_flag
Rh1 N4 1.9832(17) . ?
Rh1 N3 1.9881(17) . ?
Rh1 N1 2.0097(16) . ?
Rh1 N2 2.0111(16) . ?
K1 O8A 2.675(7) . ?
K1 O7 2.7091(18) . ?
K1 O8B 2.710(7) . ?
K1 O5 2.7570(17) . ?
K1 O3 2.7775(17) . ?
K1 O1 2.7859(17) . ?
K1 O4 2.8013(16) . ?
K1 O2 2.8115(19) . ?
K1 O6 2.8125(16) . ?
K1 C59 3.436(3) . ?
N1 C1 1.332(3) . ?
N1 C6 1.435(2) . ?
N2 C3 1.331(2) . ?
N2 C18 1.435(2) . ?
N3 C30 1.350(2) . ?
N4 C43 1.349(3) . ?
O1 C44 1.409(4) . ?
O1 C55 1.417(3) . ?
O2 C46 1.420(3) . ?
O2 C45 1.425(4) . ?
O3 C48 1.413(3) . ?
O3 C47 1.428(3) . ?
O4 C50 1.413(3) . ?
O4 C49 1.428(3) . ?
O5 C52 1.419(3) . ?
O5 C51 1.426(3) . ?
O6 C53 1.423(3) . ?
O6 C54 1.424(3) . ?
O7 C56 1.407(3) . ?
O7 C59 1.419(3) . ?
O9 C67 1.414(3) . ?
O9 C64 1.423(3) . ?
C1 C2 1.394(3) . ?
C1 C5 1.515(3) . ?
C2 C3 1.401(3) . ?
C3 C4 1.512(3) . ?
C6 C7 1.401(3) . ?
C6 C11 1.407(3) . ?
C7 C8 1.391(3) . ?
C7 C15 1.512(3) . ?
C8 C9 1.378(3) . ?
C9 C10 1.383(3) . ?
C10 C11 1.391(3) . ?
C11 C12 1.520(3) . ?
C12 C14 1.530(3) . ?
C12 C13 1.534(3) . ?
C15 C16 1.524(4) . ?
C15 C17 1.527(4) . ?
C18 C23 1.400(3) . ?
C18 C19 1.401(3) . ?
C19 C20 1.396(3) . ?
C19 C27 1.520(3) . ?
C20 C21 1.381(3) . ?
C21 C22 1.379(3) . ?
C22 C23 1.394(3) . ?
C23 C24 1.520(3) . ?
C24 C25 1.526(3) . ?
C24 C26 1.537(3) . ?
C27 C28 1.525(3) . ?
C27 C29 1.531(3) . ?
C30 C43 1.409(3) . ?
C30 C31 1.437(3) . ?
C31 C32 1.420(3) . ?
C31 C36 1.426(3) . ?
C32 C33 1.372(3) . ?
C33 C34 1.394(3) . ?
C34 C35 1.375(3) . ?
C35 C36 1.412(3) . ?
C36 C37 1.457(3) . ?
C37 C38 1.410(3) . ?
C37 C42 1.422(3) . ?
C38 C39 1.371(3) . ?
C39 C40 1.393(3) . ?
C40 C41 1.372(3) . ?
C41 C42 1.418(3) . ?
C42 C43 1.437(3) . ?
C44 C45 1.478(5) . ?
C46 C47 1.477(4) . ?
C48 C49 1.488(4) . ?
C50 C51 1.482(4) . ?
C52 C53 1.482(4) . ?
C54 C55 1.479(4) . ?
C56 C57 1.537(5) . ?
C57 C58 1.523(4) . ?
C58 C59 1.479(4) . ?
O8A C60 1.433(7) . ?
O8A C63A 1.613(9) . ?
O8B C60 1.395(7) . ?
O8B C63B 1.696(8) . ?
C60 C61 1.515(4) . ?
C61 C62 1.514(4) . ?
C62 C63B 1.399(6) . ?
C62 C63A 1.401(6) . ?
C64 C65 1.499(4) . ?
C65 C66 1.504(4) . ?
C66 C67 1.490(4) . ?

loop_
_geom_torsion_atom_site_label_1
_geom_torsion_atom_site_label_2
_geom_torsion_atom_site_label_3
_geom_torsion_atom_site_label_4
_geom_torsion
_geom_torsion_site_symmetry_1
_geom_torsion_site_symmetry_2
_geom_torsion_site_symmetry_3
_geom_torsion_site_symmetry_4
_geom_torsion_publ_flag
N4 Rh1 N1 C1 168.3(6) . . . . ?
N3 Rh1 N1 C1 -179.82(17) . . . . ?
N2 Rh1 N1 C1 1.10(17) . . . . ?
N4 Rh1 N1 C6 -10.2(7) . . . . ?
N3 Rh1 N1 C6 1.69(14) . . . . ?
N2 Rh1 N1 C6 -177.40(13) . . . . ?
N4 Rh1 N2 C3 -179.22(17) . . . . ?
N3 Rh1 N2 C3 -172.5(6) . . . . ?
N1 Rh1 N2 C3 -0.65(17) . . . . ?
N4 Rh1 N2 C18 -2.93(14) . . . . ?
N3 Rh1 N2 C18 3.8(7) . . . . ?
N1 Rh1 N2 C18 175.64(14) . . . . ?
N4 Rh1 N3 C30 1.92(14) . . . . ?
N1 Rh1 N3 C30 -176.72(14) . . . . ?
N2 Rh1 N3 C30 -4.9(7) . . . . ?
N3 Rh1 N4 C43 -2.07(15) . . . . ?
N1 Rh1 N4 C43 10.0(7) . . . . ?
N2 Rh1 N4 C43 177.16(15) . . . . ?
O8A K1 O1 C44 98.9(2) . . . . ?
O7 K1 O1 C44 -85.8(2) . . . . ?
O8B K1 O1 C44 110.0(2) . . . . ?
O5 K1 O1 C44 -172.15(19) . . . . ?
O3 K1 O1 C44 22.4(2) . . . . ?
O4 K1 O1 C44 112.7(17) . . . . ?
O2 K1 O1 C44 11.00(19) . . . . ?
O6 K1 O1 C44 -152.4(2) . . . . ?
C59 K1 O1 C44 -77.3(2) . . . . ?
O8A K1 O1 C55 -123.8(2) . . . . ?
O7 K1 O1 C55 51.41(19) . . . . ?
O8B K1 O1 C55 -112.8(2) . . . . ?
O5 K1 O1 C55 -34.9(2) . . . . ?
O3 K1 O1 C55 159.61(18) . . . . ?
O4 K1 O1 C55 -110.0(17) . . . . ?
O2 K1 O1 C55 148.2(2) . . . . ?
O6 K1 O1 C55 -15.21(18) . . . . ?
C59 K1 O1 C55 59.88(19) . . . . ?
O8A K1 O2 C46 68.4(3) . . . . ?
O7 K1 O2 C46 -111.3(2) . . . . ?
O8B K1 O2 C46 65.3(2) . . . . ?
O5 K1 O2 C46 83.9(11) . . . . ?
O3 K1 O2 C46 -17.72(19) . . . . ?
O1 K1 O2 C46 150.9(2) . . . . ?
O4 K1 O2 C46 -26.8(2) . . . . ?
O6 K1 O2 C46 167.12(19) . . . . ?
C59 K1 O2 C46 -126.0(2) . . . . ?
O8A K1 O2 C45 -59.6(3) . . . . ?
O7 K1 O2 C45 120.8(2) . . . . ?
O8B K1 O2 C45 -62.6(2) . . . . ?
O5 K1 O2 C45 -44.0(11) . . . . ?
O3 K1 O2 C45 -145.6(2) . . . . ?
O1 K1 O2 C45 23.02(19) . . . . ?
O4 K1 O2 C45 -154.68(19) . . . . ?
O6 K1 O2 C45 39.2(2) . . . . ?
C59 K1 O2 C45 106.1(2) . . . . ?
O8A K1 O3 C48 123.4(2) . . . . ?
O7 K1 O3 C48 -51.61(16) . . . . ?
O8B K1 O3 C48 109.30(19) . . . . ?
O5 K1 O3 C48 32.97(17) . . . . ?
O1 K1 O3 C48 -161.81(15) . . . . ?
O4 K1 O3 C48 20.53(15) . . . . ?
O2 K1 O3 C48 -150.44(17) . . . . ?
O6 K1 O3 C48 -78.9(8) . . . . ?
C59 K1 O3 C48 -74.75(16) . . . . ?
O8A K1 O3 C47 -103.4(2) . . . . ?
O7 K1 O3 C47 81.66(18) . . . . ?
O8B K1 O3 C47 -117.4(2) . . . . ?
O5 K1 O3 C47 166.23(17) . . . . ?
O1 K1 O3 C47 -28.55(19) . . . . ?
O4 K1 O3 C47 153.80(19) . . . . ?
O2 K1 O3 C47 -17.18(17) . . . . ?
O6 K1 O3 C47 54.4(8) . . . . ?
C59 K1 O3 C47 58.51(18) . . . . ?
O8A K1 O4 C50 66.9(2) . . . . ?
O7 K1 O4 C50 -108.42(16) . . . . ?
O8B K1 O4 C50 55.9(2) . . . . ?
O5 K1 O4 C50 -23.02(15) . . . . ?
O3 K1 O4 C50 144.68(17) . . . . ?
O1 K1 O4 C50 53.2(17) . . . . ?
O2 K1 O4 C50 153.75(15) . . . . ?
O6 K1 O4 C50 -40.48(17) . . . . ?
C59 K1 O4 C50 -116.69(16) . . . . ?
O8A K1 O4 C49 -63.5(2) . . . . ?
O7 K1 O4 C49 121.17(16) . . . . ?
O8B K1 O4 C49 -74.5(2) . . . . ?
O5 K1 O4 C49 -153.43(17) . . . . ?
O3 K1 O4 C49 14.27(15) . . . . ?
O1 K1 O4 C49 -77.2(17) . . . . ?
O2 K1 O4 C49 23.34(17) . . . . ?
O6 K1 O4 C49 -170.89(14) . . . . ?
C59 K1 O4 C49 112.90(16) . . . . ?
O8A K1 O5 C52 122.2(2) . . . . ?
O7 K1 O5 C52 -58.27(18) . . . . ?
O8B K1 O5 C52 125.5(2) . . . . ?
O3 K1 O5 C52 -153.38(17) . . . . ?
O1 K1 O5 C52 41.19(19) . . . . ?
O4 K1 O5 C52 -141.06(19) . . . . ?
O2 K1 O5 C52 106.7(11) . . . . ?
O6 K1 O5 C52 21.88(17) . . . . ?
C59 K1 O5 C52 -43.25(18) . . . . ?
O8A K1 O5 C51 -108.0(2) . . . . ?
O7 K1 O5 C51 71.55(17) . . . . ?
O8B K1 O5 C51 -104.7(2) . . . . ?
O3 K1 O5 C51 -23.55(18) . . . . ?
O1 K1 O5 C51 171.01(16) . . . . ?
O4 K1 O5 C51 -11.24(16) . . . . ?
O2 K1 O5 C51 -123.5(11) . . . . ?
O6 K1 O5 C51 151.70(18) . . . . ?
C59 K1 O5 C51 86.57(17) . . . . ?
O8A K1 O6 C53 -76.1(2) . . . . ?
O7 K1 O6 C53 98.68(18) . . . . ?
O8B K1 O6 C53 -61.9(2) . . . . ?
O5 K1 O6 C53 12.20(17) . . . . ?
O3 K1 O6 C53 126.4(7) . . . . ?
O1 K1 O6 C53 -148.11(19) . . . . ?
O4 K1 O6 C53 29.54(19) . . . . ?
O2 K1 O6 C53 -164.41(18) . . . . ?
C59 K1 O6 C53 122.14(19) . . . . ?
O8A K1 O6 C54 53.7(2) . . . . ?
O7 K1 O6 C54 -131.52(17) . . . . ?
O8B K1 O6 C54 67.9(2) . . . . ?
O5 K1 O6 C54 142.00(18) . . . . ?
O3 K1 O6 C54 -103.8(7) . . . . ?
O1 K1 O6 C54 -18.31(16) . . . . ?
O4 K1 O6 C54 159.34(16) . . . . ?
O2 K1 O6 C54 -34.60(18) . . . . ?
C59 K1 O6 C54 -108.06(17) . . . . ?
O8A K1 O7 C56 -87.4(17) . . . . ?
O8B K1 O7 C56 -81.2(5) . . . . ?
O5 K1 O7 C56 -91.8(2) . . . . ?
O3 K1 O7 C56 27.4(2) . . . . ?
O1 K1 O7 C56 150.9(2) . . . . ?
O4 K1 O7 C56 -29.8(2) . . . . ?
O2 K1 O7 C56 89.0(2) . . . . ?
O6 K1 O7 C56 -154.8(2) . . . . ?
C59 K1 O7 C56 129.1(3) . . . . ?
O8A K1 O7 C59 143.5(17) . . . . ?
O8B K1 O7 C59 149.8(5) . . . . ?
O5 K1 O7 C59 139.08(17) . . . . ?
O3 K1 O7 C59 -101.72(17) . . . . ?
O1 K1 O7 C59 21.82(18) . . . . ?
O4 K1 O7 C59 -158.84(18) . . . . ?
O2 K1 O7 C59 -40.12(18) . . . . ?
O6 K1 O7 C59 76.16(17) . . . . ?
C6 N1 C1 C2 177.29(18) . . . . ?
Rh1 N1 C1 C2 -1.2(3) . . . . ?
C6 N1 C1 C5 -3.2(3) . . . . ?
Rh1 N1 C1 C5 178.39(14) . . . . ?
N1 C1 C2 C3 0.4(3) . . . . ?
C5 C1 C2 C3 -179.1(2) . . . . ?
C18 N2 C3 C2 -175.91(18) . . . . ?
Rh1 N2 C3 C2 0.2(3) . . . . ?
C18 N2 C3 C4 4.1(3) . . . . ?
Rh1 N2 C3 C4 -179.71(14) . . . . ?
C1 C2 C3 N2 0.1(3) . . . . ?
C1 C2 C3 C4 -180.0(2) . . . . ?
C1 N1 C6 C7 98.0(2) . . . . ?
Rh1 N1 C6 C7 -83.36(19) . . . . ?
C1 N1 C6 C11 -85.8(2) . . . . ?
Rh1 N1 C6 C11 92.90(18) . . . . ?
C11 C6 C7 C8 1.5(3) . . . . ?
N1 C6 C7 C8 177.68(18) . . . . ?
C11 C6 C7 C15 -177.8(2) . . . . ?
N1 C6 C7 C15 -1.6(3) . . . . ?
C6 C7 C8 C9 -1.5(3) . . . . ?
C15 C7 C8 C9 177.8(2) . . . . ?
C7 C8 C9 C10 0.3(4) . . . . ?
C8 C9 C10 C11 1.1(3) . . . . ?
C9 C10 C11 C6 -1.1(3) . . . . ?
C9 C10 C11 C12 -178.8(2) . . . . ?
C7 C6 C11 C10 -0.2(3) . . . . ?
N1 C6 C11 C10 -176.42(18) . . . . ?
C7 C6 C11 C12 177.52(19) . . . . ?
N1 C6 C11 C12 1.3(3) . . . . ?
C10 C11 C12 C14 82.7(2) . . . . ?
C6 C11 C12 C14 -94.9(2) . . . . ?
C10 C11 C12 C13 -41.7(3) . . . . ?
C6 C11 C12 C13 140.6(2) . . . . ?
C8 C7 C15 C16 71.9(3) . . . . ?
C6 C7 C15 C16 -108.8(2) . . . . ?
C8 C7 C15 C17 -53.1(3) . . . . ?
C6 C7 C15 C17 126.2(2) . . . . ?
C3 N2 C18 C23 89.3(2) . . . . ?
Rh1 N2 C18 C23 -87.38(19) . . . . ?
C3 N2 C18 C19 -95.2(2) . . . . ?
Rh1 N2 C18 C19 88.15(19) . . . . ?
C23 C18 C19 C20 3.1(3) . . . . ?
N2 C18 C19 C20 -172.39(18) . . . . ?
C23 C18 C19 C27 -177.88(18) . . . . ?
N2 C18 C19 C27 6.7(3) . . . . ?
C18 C19 C20 C21 -2.0(3) . . . . ?
C27 C19 C20 C21 179.0(2) . . . . ?
C19 C20 C21 C22 -0.1(3) . . . . ?
C20 C21 C22 C23 1.2(3) . . . . ?
C21 C22 C23 C18 -0.1(3) . . . . ?
C21 C22 C23 C24 177.5(2) . . . . ?
C19 C18 C23 C22 -2.1(3) . . . . ?
N2 C18 C23 C22 173.40(18) . . . . ?
C19 C18 C23 C24 -179.62(19) . . . . ?
N2 C18 C23 C24 -4.1(3) . . . . ?
C22 C23 C24 C25 -70.2(3) . . . . ?
C18 C23 C24 C25 107.3(2) . . . . ?
C22 C23 C24 C26 54.7(3) . . . . ?
C18 C23 C24 C26 -127.8(2) . . . . ?
C20 C19 C27 C28 71.9(2) . . . . ?
C18 C19 C27 C28 -107.1(2) . . . . ?
C20 C19 C27 C29 -52.5(3) . . . . ?
C18 C19 C27 C29 128.5(2) . . . . ?
Rh1 N3 C30 C43 -1.5(2) . . . . ?
Rh1 N3 C30 C31 176.79(15) . . . . ?
N3 C30 C31 C32 1.3(3) . . . . ?
C43 C30 C31 C32 179.49(18) . . . . ?
N3 C30 C31 C36 -177.37(18) . . . . ?
C43 C30 C31 C36 0.8(3) . . . . ?
C36 C31 C32 C33 1.0(3) . . . . ?
C30 C31 C32 C33 -177.66(19) . . . . ?
C31 C32 C33 C34 -0.8(3) . . . . ?
C32 C33 C34 C35 -0.4(3) . . . . ?
C33 C34 C35 C36 1.4(3) . . . . ?
C34 C35 C36 C31 -1.1(3) . . . . ?
C34 C35 C36 C37 177.8(2) . . . . ?
C32 C31 C36 C35 -0.1(3) . . . . ?
C30 C31 C36 C35 178.63(18) . . . . ?
C32 C31 C36 C37 -179.05(17) . . . . ?
C30 C31 C36 C37 -0.3(3) . . . . ?
C35 C36 C37 C38 -0.4(3) . . . . ?
C31 C36 C37 C38 178.57(19) . . . . ?
C35 C36 C37 C42 -179.37(19) . . . . ?
C31 C36 C37 C42 -0.4(3) . . . . ?
C42 C37 C38 C39 0.4(3) . . . . ?
C36 C37 C38 C39 -178.7(2) . . . . ?
C37 C38 C39 C40 -1.3(4) . . . . ?
C38 C39 C40 C41 0.9(4) . . . . ?
C39 C40 C41 C42 0.3(3) . . . . ?
C40 C41 C42 C37 -1.2(3) . . . . ?
C40 C41 C42 C43 177.9(2) . . . . ?
C38 C37 C42 C41 0.8(3) . . . . ?
C36 C37 C42 C41 179.88(18) . . . . ?
C38 C37 C42 C43 -178.29(18) . . . . ?
C36 C37 C42 C43 0.8(3) . . . . ?
Rh1 N4 C43 C30 1.9(2) . . . . ?
Rh1 N4 C43 C42 -176.14(15) . . . . ?
N3 C30 C43 N4 -0.2(2) . . . . ?
C31 C30 C43 N4 -178.66(17) . . . . ?
N3 C30 C43 C42 177.91(17) . . . . ?
C31 C30 C43 C42 -0.5(3) . . . . ?
C41 C42 C43 N4 -1.5(3) . . . . ?
C37 C42 C43 N4 177.61(19) . . . . ?
C41 C42 C43 C30 -179.39(19) . . . . ?
C37 C42 C43 C30 -0.3(3) . . . . ?
C55 O1 C44 C45 178.0(3) . . . . ?
K1 O1 C44 C45 -42.7(3) . . . . ?
C46 O2 C45 C44 176.5(3) . . . . ?
K1 O2 C45 C44 -54.9(3) . . . . ?
O1 C44 C45 O2 65.9(4) . . . . ?
C45 O2 C46 C47 177.5(3) . . . . ?
K1 O2 C46 C47 50.0(3) . . . . ?
C48 O3 C47 C46 -176.3(2) . . . . ?
K1 O3 C47 C46 49.7(3) . . . . ?
O2 C46 C47 O3 -67.0(3) . . . . ?
C47 O3 C48 C49 173.8(2) . . . . ?
K1 O3 C48 C49 -52.4(2) . . . . ?
C50 O4 C49 C48 -175.2(2) . . . . ?
K1 O4 C49 C48 -45.6(2) . . . . ?
O3 C48 C49 O4 65.0(2) . . . . ?
C49 O4 C50 C51 -173.7(2) . . . . ?
K1 O4 C50 C51 54.8(2) . . . . ?
C52 O5 C51 C50 173.1(2) . . . . ?
K1 O5 C51 C50 43.2(3) . . . . ?
O4 C50 C51 O5 -66.4(3) . . . . ?
C51 O5 C52 C53 174.0(2) . . . . ?
K1 O5 C52 C53 -54.3(2) . . . . ?
C54 O6 C53 C52 -175.1(2) . . . . ?
K1 O6 C53 C52 -44.0(3) . . . . ?
O5 C52 C53 O6 67.5(3) . . . . ?
C53 O6 C54 C55 179.2(2) . . . . ?
K1 O6 C54 C55 49.1(3) . . . . ?
C44 O1 C55 C54 -175.5(2) . . . . ?
K1 O1 C55 C54 45.5(3) . . . . ?
O6 C54 C55 O1 -62.3(3) . . . . ?
C59 O7 C56 C57 31.7(3) . . . . ?
K1 O7 C56 C57 -98.4(2) . . . . ?
O7 C56 C57 C58 -9.2(3) . . . . ?
C56 C57 C58 C59 -15.2(3) . . . . ?
C56 O7 C59 C58 -42.2(3) . . . . ?
K1 O7 C59 C58 98.0(2) . . . . ?
C56 O7 C59 K1 -140.3(2) . . . . ?
C57 C58 C59 O7 34.7(3) . . . . ?
C57 C58 C59 K1 84.8(2) . . . . ?
O8A K1 C59 O7 -169.8(4) . . . . ?
O8B K1 C59 O7 -118.3(6) . . . . ?
O5 K1 C59 O7 -40.82(17) . . . . ?
O3 K1 C59 O7 82.71(17) . . . . ?
O1 K1 C59 O7 -158.46(18) . . . . ?
O4 K1 C59 O7 21.17(18) . . . . ?
O2 K1 C59 O7 140.70(17) . . . . ?
O6 K1 C59 O7 -97.63(17) . . . . ?
O8A K1 C59 C58 94.4(5) . . . . ?
O7 K1 C59 C58 -95.8(2) . . . . ?
O8B K1 C59 C58 145.9(6) . . . . ?
O5 K1 C59 C58 -136.58(18) . . . . ?
O3 K1 C59 C58 -13.06(19) . . . . ?
O1 K1 C59 C58 105.77(18) . . . . ?
O4 K1 C59 C58 -74.59(18) . . . . ?
O2 K1 C59 C58 44.94(18) . . . . ?
O6 K1 C59 C58 166.60(19) . . . . ?
O7 K1 O8A C60 -58(2) . . . . ?
O8B K1 O8A C60 -66.3(10) . . . . ?
O5 K1 O8A C60 -53.4(4) . . . . ?
O3 K1 O8A C60 -173.2(4) . . . . ?
O1 K1 O8A C60 64.8(4) . . . . ?
O4 K1 O8A C60 -114.7(4) . . . . ?
O2 K1 O8A C60 125.8(4) . . . . ?
O6 K1 O8A C60 8.5(4) . . . . ?
C59 K1 O8A C60 76.3(6) . . . . ?
O7 K1 O8A C63A 64.7(19) . . . . ?
O8B K1 O8A C63A 56.2(10) . . . . ?
O5 K1 O8A C63A 69.1(4) . . . . ?
O3 K1 O8A C63A -50.7(4) . . . . ?
O1 K1 O8A C63A -172.7(4) . . . . ?
O4 K1 O8A C63A 7.8(4) . . . . ?
O2 K1 O8A C63A -111.7(4) . . . . ?
O6 K1 O8A C63A 131.0(4) . . . . ?
C59 K1 O8A C63A -161.3(3) . . . . ?
O8A K1 O8B C60 69.8(10) . . . . ?
O7 K1 O8B C60 -107.9(4) . . . . ?
O5 K1 O8B C60 -97.1(4) . . . . ?
O3 K1 O8B C60 141.7(4) . . . . ?
O1 K1 O8B C60 21.8(4) . . . . ?
O4 K1 O8B C60 -158.1(4) . . . . ?
O2 K1 O8B C60 81.9(4) . . . . ?
O6 K1 O8B C60 -37.6(4) . . . . ?
C59 K1 O8B C60 -17.8(9) . . . . ?
O8A K1 O8B C63B -43.0(10) . . . . ?
O7 K1 O8B C63B 139.3(4) . . . . ?
O5 K1 O8B C63B 150.1(4) . . . . ?
O3 K1 O8B C63B 29.0(4) . . . . ?
O1 K1 O8B C63B -91.0(4) . . . . ?
O4 K1 O8B C63B 89.1(4) . . . . ?
O2 K1 O8B C63B -30.9(4) . . . . ?
O6 K1 O8B C63B -150.4(4) . . . . ?
C59 K1 O8B C63B -130.6(6) . . . . ?
C63B O8B C60 O8A 50.3(9) . . . . ?
K1 O8B C60 O8A -70.2(10) . . . . ?
C63B O8B C60 C61 -45.1(4) . . . . ?
K1 O8B C60 C61 -165.6(3) . . . . ?
C63A O8A C60 O8B -57.4(10) . . . . ?
K1 O8A C60 O8B 72.8(10) . . . . ?
C63A O8A C60 C61 35.2(4) . . . . ?
K1 O8A C60 C61 165.4(3) . . . . ?
O8B C60 C61 C62 21.0(4) . . . . ?
O8A C60 C61 C62 -8.3(4) . . . . ?
C60 C61 C62 C63B 20.0(5) . . . . ?
C60 C61 C62 C63A -27.3(4) . . . . ?
C63B C62 C63A O8A -50.5(5) . . . . ?
C61 C62 C63A O8A 47.4(5) . . . . ?
C60 O8A C63A C62 -52.2(5) . . . . ?
K1 O8A C63A C62 173.7(3) . . . . ?
C63A C62 C63B O8B 50.7(4) . . . . ?
C61 C62 C63B O8B -44.4(5) . . . . ?
C60 O8B C63B C62 56.9(5) . . . . ?
K1 O8B C63B C62 -174.5(3) . . . . ?
C67 O9 C64 C65 11.3(3) . . . . ?
O9 C64 C65 C66 -28.3(3) . . . . ?
C64 C65 C66 C67 33.9(3) . . . . ?
C64 O9 C67 C66 10.9(3) . . . . ?
C65 C66 C67 O9 -28.3(3) . . . . ?
